data_7244908
loop_
_publ_author_name
'Feng, Yan'
'Wang, Ze-Jie'
'Li, Long-He'
'Liao, Rong-Meng'
'Hu, Zhao-Bo'
'Li, Jian-Rong'
'Shi, Chao'
'Ye, Heng-Yun'

_publ_section_title
;
 Structural Phase Transition and Switchable Dielectric Behaviour of a
 One-Dimensional Chains Niobium Oxyfluoride
;
_journal_name_full CrystEngComm
_journal_paper_doi 10.1039/D2CE00428C
_journal_year 2022
_chemical_formula_moiety 'F4 Nb O, C3 H5 N2'
_chemical_formula_sum 'C3 H5 F4 N2 Nb O'
_chemical_formula_weight 254.00
_chemical_name_systematic '[HImidazole](NbOF4)'
_space_group_crystal_system orthorhombic
_space_group_IT_number 51
_space_group_name_Hall '-P 2a 2a'
_space_group_name_H-M_alt 'P m m a'
_atom_sites_solution_hydrogens geom
_atom_sites_solution_primary iterative
_audit_creation_date 2021-12-10
_audit_creation_method
;
Olex2 1.5-alpha
(compiled 2021.06.29 svn.r12e2184c for OlexSys, GUI svn.r6374)
;
_audit_update_record
;
2021-12-21 deposited with the CCDC.	2022-05-10 downloaded from the CCDC.
;
_cell_angle_alpha 90
_cell_angle_beta 90
_cell_angle_gamma 90
_cell_formula_units_Z 2
_cell_length_a 13.5290(10)
_cell_length_b 6.8257(5)
_cell_length_c 3.9372(2)
_cell_measurement_reflns_used 1252
_cell_measurement_temperature 305.38(10)
_cell_measurement_theta_max 27.4410
_cell_measurement_theta_min 2.9940
_cell_volume 363.58(4)
_computing_cell_refinement 'CrysAlisPro 1.171.40.39a (Rigaku OD, 2019)'
_computing_data_collection 'CrysAlisPro 1.171.40.39a (Rigaku OD, 2019)'
_computing_data_reduction 'CrysAlisPro 1.171.40.39a (Rigaku OD, 2019)'
_computing_molecular_graphics 'Olex2 1.5-alpha (Dolomanov et al., 2009)'
_computing_publication_material 'Olex2 1.5-alpha (Dolomanov et al., 2009)'
_computing_structure_refinement 'olex2.refine 1.5-alpha (Bourhis et al., 2015)'
_computing_structure_solution 'olex2.solve 1.5-alpha (Bourhis et al., 2015)'
_diffrn_ambient_environment air
_diffrn_ambient_temperature 305.38(10)
_diffrn_detector 'CCD plate'
_diffrn_detector_area_resol_mean 10.0000
_diffrn_detector_type HyPix
_diffrn_measured_fraction_theta_full 1.000
_diffrn_measured_fraction_theta_max 0.850
_diffrn_measurement_details
;
List of Runs (angles in degrees, time in seconds):

  # Type    Start    End  Width  t~exp~   \w     \q     \k     \f   Frames
#--------------------------------------------------------------------------
  1  \w      3.00  29.00   0.50    0.05    --    8.30  94.00  82.00   52
  2  \w    -32.00  56.00   0.50    0.05    --   -8.69  77.00 -15.00  176
  3  \w    -13.00  13.00   0.50    0.05    --    8.30 -99.00 -60.00   52
  4  \w     -8.00  42.00   0.50    0.05    --    8.30 -99.00-180.00  100
;
_diffrn_measurement_device 'four-circle diffractometer'
_diffrn_measurement_device_type 'XtaLAB Synergy R, HyPix'
_diffrn_measurement_method '\w scans'
_diffrn_orient_matrix_type 'CrysAlisPro convention (1999,Acta A55,543-557)'
_diffrn_orient_matrix_UB_11 -0.0858646000
_diffrn_orient_matrix_UB_12 0.0313775000
_diffrn_orient_matrix_UB_13 0.0280810000
_diffrn_orient_matrix_UB_21 -0.0437668000
_diffrn_orient_matrix_UB_22 -0.1481862000
_diffrn_orient_matrix_UB_23 -0.0200339000
_diffrn_orient_matrix_UB_31 0.0388407000
_diffrn_orient_matrix_UB_32 -0.0975940000
_diffrn_orient_matrix_UB_33 0.0394732000
_diffrn_radiation_monochromator mirror
_diffrn_radiation_probe x-ray
_diffrn_radiation_type 'Mo K\a'
_diffrn_radiation_wavelength 0.71073
_diffrn_reflns_av_R_equivalents 0.0384
_diffrn_reflns_av_unetI/netI 0.0334
_diffrn_reflns_Laue_measured_fraction_full 1.000
_diffrn_reflns_Laue_measured_fraction_max 0.850
_diffrn_reflns_limit_h_max 17
_diffrn_reflns_limit_h_min -14
_diffrn_reflns_limit_k_max 9
_diffrn_reflns_limit_k_min -8
_diffrn_reflns_limit_l_max 4
_diffrn_reflns_limit_l_min -5
_diffrn_reflns_number 2316
_diffrn_reflns_point_group_measured_fraction_full 1.000
_diffrn_reflns_point_group_measured_fraction_max 0.850
_diffrn_reflns_theta_full 25.242
_diffrn_reflns_theta_max 31.323
_diffrn_reflns_theta_min 2.984
_diffrn_source 'micro-focus sealed X-ray tube'
_diffrn_source_type 'Mova (Mo) X-ray Source'
_exptl_absorpt_coefficient_mu 1.675
_exptl_absorpt_correction_T_max 1.00000
_exptl_absorpt_correction_T_min 0.90409
_exptl_absorpt_correction_type multi-scan
_exptl_absorpt_process_details
;
CrysAlisPro 1.171.40.39a (Rigaku Oxford Diffraction, 2019)
Empirical absorption correction using spherical harmonics,
 implemented in SCALE3 ABSPACK scaling algorithm.
;
_exptl_crystal_colour 'clear light colourless'
_exptl_crystal_density_diffrn 2.320
_exptl_crystal_description irregular
_exptl_crystal_F_000 244
_refine_diff_density_max 1.769
_refine_diff_density_min -1.250
_refine_diff_density_rms 0.117
_refine_ls_extinction_method none
_refine_ls_goodness_of_fit_ref 1.193
_refine_ls_hydrogen_treatment constr
_refine_ls_matrix_type full
_refine_ls_number_parameters 66
_refine_ls_number_reflns 562
_refine_ls_number_restraints 67
_refine_ls_restrained_S_all 1.132
_refine_ls_R_factor_all 0.0429
_refine_ls_R_factor_gt 0.0374
_refine_ls_shift/su_max 0.008
_refine_ls_shift/su_mean 0.002
_refine_ls_structure_factor_coef Fsqd
_refine_ls_weighting_details 'w=1/[\s^2^(Fo^2^)+(0.0484P)^2^+0.1846P] where P=(Fo^2^+2Fc^2^)/3'
_refine_ls_weighting_scheme calc
_refine_ls_wR_factor_gt 0.0929
_refine_ls_wR_factor_ref 0.0972
_reflns_Friedel_coverage 0.000
_reflns_number_gt 506
_reflns_number_total 562
_reflns_threshold_expression 'I > 2\s(I)'
_cod_data_source_file d2ce00428c3.cif
_cod_data_source_block x
_cod_database_code 7244908
_shelx_shelxl_version_number 2018/1
_chemical_oxdiff_formula 'C N H O F Nb '
_shelx_space_group_comment
;
The symmetry employed for this shelxl refinement is uniquely defined
by the following loop, which should always be used as a source of
symmetry information in preference to the above space-group names.
They are only intended as comments.
;
_reflns_odcompleteness_completeness 99.63
_reflns_odcompleteness_iscentric 1
_reflns_odcompleteness_theta 27.50
_olex2_refinement_description
;
1. Fixed Uiso
 At 1.2 times of:
  All C(H) groups, All N(H) groups
2. Restrained distances
 C1-C2
 1.39 with sigma of 0.02
 N1-C1 \\sim N2-C2 \\sim N1-C3 \\sim N2-C3
 with sigma of 0.01
3. Uiso/Uaniso restraints and constraints
N1 \\sim N2 \\sim C3 \\sim C2 \\sim C1: within 3.8A with sigma of 0.02 and
sigma for terminal atoms of 0.04 within 3.8A
4. Others
 Fixed Sof: N1(0.25) H1(0.25) C3(0.25) H3(0.25) N2(0.25) H2(0.25) C2(0.25)
 H2a(0.25) C1(0.25) H1a(0.25)
5.a Aromatic/amide H refined with riding coordinates:
 N1(H1), C3(H3), N2(H2), C2(H2a), C1(H1a)
;
_olex2_submission_special_instructions 'No special instructions were received'
_oxdiff_exptl_absorpt_empirical_details
;
Empirical correction (ABSPACK) includes:
- Absorption correction using spherical harmonics
- Frame scaling
;
_oxdiff_exptl_absorpt_empirical_full_max 1.142
_oxdiff_exptl_absorpt_empirical_full_min 0.872

loop_
_space_group_symop_operation_xyz
'x, y, z'
'-x+1/2, -y, z'
'-x, y, -z'
'x+1/2, -y, -z'
'-x, -y, -z'
'x-1/2, y, -z'
'x, -y, z'
'-x-1/2, y, z'

loop_
_atom_site_label
_atom_site_type_symbol
_atom_site_fract_x
_atom_site_fract_y
_atom_site_fract_z
_atom_site_U_iso_or_equiv
_atom_site_adp_type
_atom_site_occupancy
_atom_site_site_symmetry_order
_atom_site_calc_flag
_atom_site_refinement_flags_posn
_atom_site_refinement_flags_adp
_atom_site_refinement_flags_occupancy
_atom_site_disorder_assembly
_atom_site_disorder_group
Nb1 Nb 0.750000 0.500000 0.55889(14) 0.0385(3) Uani 1 4 d S T P . .
F1 F 0.750000 0.2242(7) 0.4876(12) 0.0784(12) Uani 1 2 d S T P . .
F2 F 0.6109(4) 0.500000 0.4921(13) 0.0881(14) Uani 1 2 d S T P . .
O1 O 0.750000 0.500000 0.0007(17) 0.084(3) Uani 1 4 d S T P . .
N1 N 0.570(2) -0.031(4) 0.143(7) 0.055(5) Uani 0.25 1 d D U P A -1
H1 H 0.623172 -0.056779 0.253432 0.065 Uiso 0.25 1 calc R U P A -1
C3 C 0.526(2) 0.142(4) 0.111(9) 0.052(5) Uani 0.25 1 d D U P A -1
H3 H 0.550825 0.258390 0.200841 0.062 Uiso 0.25 1 calc R U P A -1
N2 N 0.4428(16) 0.129(4) -0.066(10) 0.056(5) Uani 0.25 1 d D U P A -1
H2 H 0.408761 0.221978 -0.156340 0.067 Uiso 0.25 1 calc R U P A -1
C2 C 0.425(3) -0.062(4) -0.067(11) 0.057(6) Uani 0.25 1 d D U P A -1
H2A H 0.363559 -0.121089 -0.089090 0.069 Uiso 0.25 1 calc R U P A -1
C1 C 0.515(2) -0.158(3) -0.030(10) 0.058(6) Uani 0.25 1 d D U P A -1
H1A H 0.531927 -0.281447 -0.108013 0.070 Uiso 0.25 1 calc R U P A -1

loop_
_atom_site_aniso_label
_atom_site_aniso_U_11
_atom_site_aniso_U_22
_atom_site_aniso_U_33
_atom_site_aniso_U_23
_atom_site_aniso_U_13
_atom_site_aniso_U_12
Nb1 0.0427(4) 0.0482(4) 0.0245(4) 0.000 0.000 0.000
F1 0.096(4) 0.049(2) 0.090(3) 0.002(2) 0.000 0.000
F2 0.043(2) 0.110(4) 0.111(3) 0.000 -0.001(2) 0.000
O1 0.116(7) 0.105(7) 0.030(3) 0.000 0.000 0.000
N1 0.050(7) 0.057(12) 0.056(10) 0.002(9) -0.009(7) 0.018(11)
C3 0.047(12) 0.058(9) 0.051(10) 0.003(8) -0.020(10) -0.002(11)
N2 0.044(10) 0.057(10) 0.067(10) 0.007(9) -0.008(10) 0.011(10)
C2 0.051(9) 0.053(11) 0.069(12) 0.011(9) -0.006(9) -0.003(10)
C1 0.050(12) 0.055(7) 0.070(13) 0.001(9) -0.003(11) 0.011(12)

loop_
_atom_type_symbol
_atom_type_description
_atom_type_scat_dispersion_real
_atom_type_scat_dispersion_imag
_atom_type_scat_source
C C 0.0033 0.0016 'International Tables Vol C Tables 4.2.6.8 and 6.1.1.4'
H H 0.0000 0.0000 'International Tables Vol C Tables 4.2.6.8 and 6.1.1.4'
N N 0.0061 0.0033 'International Tables Vol C Tables 4.2.6.8 and 6.1.1.4'
O O 0.0106 0.0060 'International Tables Vol C Tables 4.2.6.8 and 6.1.1.4'
F F 0.0171 0.0103 'International Tables Vol C Tables 4.2.6.8 and 6.1.1.4'
Nb Nb -2.0727 0.6215 'International Tables Vol C Tables 4.2.6.8 and 6.1.1.4'

loop_
_geom_angle_atom_site_label_1
_geom_angle_atom_site_label_2
_geom_angle_atom_site_label_3
_geom_angle
_geom_angle_site_symmetry_1
_geom_angle_site_symmetry_3
_geom_angle_publ_flag
F1 Nb1 F1 163.0(3) . 2_665 ?
F1 Nb1 O1 81.52(14) . . ?
F1 Nb1 O1 81.52(14) 2_665 . ?
F2 Nb1 F1 88.83(3) 2_665 2_665 ?
F2 Nb1 F1 88.83(3) . . ?
F2 Nb1 F1 88.83(3) 2_665 . ?
F2 Nb1 F1 88.83(3) . 2_665 ?
F2 Nb1 F2 164.1(3) 2_665 . ?
F2 Nb1 O1 82.05(15) 2_665 . ?
F2 Nb1 O1 82.05(15) . . ?
O1 Nb1 F1 98.48(14) 1_556 . ?
O1 Nb1 F1 98.48(14) 1_556 2_665 ?
O1 Nb1 F2 97.95(15) 1_556 . ?
O1 Nb1 F2 97.95(15) 1_556 2_665 ?
O1 Nb1 O1 180.0 1_556 . ?
Nb1 O1 Nb1 180.0 1_554 . ?
C3 N1 H1 126.9 . . ?
C1 N1 H1 126.9 . . ?
C1 N1 C3 106(2) . . ?
N1 C3 H3 124.2 . . ?
N2 C3 N1 112(3) . . ?
N2 C3 H3 124.2 . . ?
C3 N2 H2 128.6 . . ?
C3 N2 C2 103(4) . . ?
C2 N2 H2 128.6 . . ?
N2 C2 H2A 126.1 . . ?
N2 C2 C1 108(3) . . ?
C1 C2 H2A 126.1 . . ?
N1 C1 C2 103.9(19) . . ?
N1 C1 H1A 128.0 . . ?
C2 C1 H1A 128.0 . . ?

loop_
_geom_bond_atom_site_label_1
_geom_bond_atom_site_label_2
_geom_bond_distance
_geom_bond_site_symmetry_2
_geom_bond_publ_flag
Nb1 F1 1.904(5) 2_665 ?
Nb1 F1 1.904(5) . ?
Nb1 F2 1.900(5) . ?
Nb1 F2 1.900(5) 2_665 ?
Nb1 O1 2.198(7) . ?
Nb1 O1 1.740(7) 1_556 ?
N1 H1 0.8600 . ?
N1 C3 1.331(13) . ?
N1 C1 1.329(13) . ?
C3 H3 0.9300 . ?
C3 N2 1.326(13) . ?
N2 H2 0.8600 . ?
N2 C2 1.328(13) . ?
C2 H2A 0.9300 . ?
C2 C1 1.38(2) . ?
C1 H1A 0.9300 . ?

loop_
_geom_hbond_atom_site_label_D
_geom_hbond_atom_site_label_H
_geom_hbond_atom_site_label_A
_geom_hbond_distance_DH
_geom_hbond_distance_HA
_geom_hbond_distance_DA
_geom_hbond_angle_DHA
_geom_hbond_site_symmetry_A
_geom_hbond_publ_flag
N1 H1 F1 0.86 2.73 3.29(3) 123.8 . yes
N1 H1 F1 0.86 2.26 3.08(2) 161.0 2_655 yes
C3 H3 F2 0.93 2.17 3.09(3) 170.0 . yes
N2 H2 F1 0.86 2.51 3.16(3) 132.7 6 yes
N2 H2 F2 0.86 2.33 3.12(3) 153.7 5_665 yes
C2 H2A F1 0.93 2.31 3.10(4) 142.5 5_655 yes
C1 H1A F2 0.93 2.42 3.27(2) 152.6 1_544 yes

loop_
_geom_torsion_atom_site_label_1
_geom_torsion_atom_site_label_2
_geom_torsion_atom_site_label_3
_geom_torsion_atom_site_label_4
_geom_torsion
_geom_torsion_site_symmetry_1
_geom_torsion_site_symmetry_2
_geom_torsion_site_symmetry_3
_geom_torsion_site_symmetry_4
_geom_torsion_publ_flag
N1 C3 N2 C2 15(4) . . . . ?
C3 N1 C1 C2 -18(5) . . . . ?
C3 N2 C2 C1 -26(4) . . . . ?
N2 C2 C1 N1 28(5) . . . . ?
C1 N1 C3 N2 2(4) . . . . ?
